data_2214570
loop_
_publ_author_name
'Choi, Hong Dae'
'Seo, Pil Ja'
'Son, Byeng Wha'
'Lee, Uk'

_publ_section_title
;
 2-(3-Methylsulfanyl-5-phenyl-1-benzofuran-2-yl)acetic acid
;
_journal_coeditor_code CF2113
_journal_issue 8
_journal_name_full 'Acta Crystallographica Section E'
_journal_page_first o3468
_journal_page_last o3468
_journal_paper_doi 10.1107/S1600536807033326
_journal_volume 63
_journal_year 2007
_chemical_formula_iupac 'C17 H14 O3 S'
_chemical_formula_moiety 'C17 H14 O3 S'
_chemical_formula_sum 'C17 H14 O3 S'
_chemical_formula_weight 298.34
_chemical_melting_point .46E-305
_chemical_name_systematic
;
2-(3-Methylsulfanyl-5-phenyl-1-benzofuran-2-yl)acetic acid
;
_space_group_IT_number 14
_symmetry_cell_setting monoclinic
_symmetry_space_group_name_Hall '-P 2ybc'
_symmetry_space_group_name_H-M 'P 1 21/c 1'
_atom_sites_solution_hydrogens geom
_atom_sites_solution_primary direct
_atom_sites_solution_secondary difmap
_cell_angle_alpha 90.00
_cell_angle_beta 90.777(4)
_cell_angle_gamma 90.00
_cell_formula_units_Z 4
_cell_length_a 10.857(2)
_cell_length_b 11.274(2)
_cell_length_c 11.978(2)
_cell_measurement_reflns_used 1299
_cell_measurement_temperature 173(2)
_cell_measurement_theta_max 27.07
_cell_measurement_theta_min 2.48
_cell_volume 1466.0(4)
_computing_cell_refinement 'SAINT (Bruker, 1997)'
_computing_data_collection 'SMART (Bruker, 1997)'
_computing_data_reduction SAINT
_computing_molecular_graphics
;
ORTEP-3 (Farrugia, 1997) and DIAMOND (Brandenburg, 1998)'
;
_computing_publication_material SHELXL97
_computing_structure_refinement 'SHELXL97 (Sheldrick, 1997)'
_computing_structure_solution 'SHELXS97 (Sheldrick, 1997)'
_diffrn_ambient_temperature 173(2)
_diffrn_detector_area_resol_mean 10.00
_diffrn_measured_fraction_theta_full 0.924
_diffrn_measured_fraction_theta_max 0.924
_diffrn_measurement_device_type 'Bruker SMART CCD area-detector'
_diffrn_measurement_method '\f and \w'
_diffrn_radiation_monochromator graphite
_diffrn_radiation_source 'fine-focus sealed tube'
_diffrn_radiation_type MoK\a
_diffrn_radiation_wavelength 0.71073
_diffrn_reflns_av_R_equivalents 0.0758
_diffrn_reflns_av_sigmaI/netI 0.0811
_diffrn_reflns_limit_h_max 12
_diffrn_reflns_limit_h_min -12
_diffrn_reflns_limit_k_max 13
_diffrn_reflns_limit_k_min -11
_diffrn_reflns_limit_l_max 14
_diffrn_reflns_limit_l_min -14
_diffrn_reflns_number 5235
_diffrn_reflns_theta_full 25.00
_diffrn_reflns_theta_max 25.00
_diffrn_reflns_theta_min 2.48
_diffrn_standards_number 0
_exptl_absorpt_coefficient_mu 0.227
_exptl_absorpt_correction_type none
_exptl_crystal_colour colourless
_exptl_crystal_density_diffrn 1.352
_exptl_crystal_density_method 'not measured'
_exptl_crystal_description block
_exptl_crystal_F_000 624
_exptl_crystal_size_max 0.40
_exptl_crystal_size_mid 0.10
_exptl_crystal_size_min 0.10
_refine_diff_density_max 0.405
_refine_diff_density_min -0.297
_refine_ls_extinction_method none
_refine_ls_goodness_of_fit_ref 1.025
_refine_ls_hydrogen_treatment mixed
_refine_ls_matrix_type full
_refine_ls_number_parameters 195
_refine_ls_number_reflns 2390
_refine_ls_number_restraints 1
_refine_ls_restrained_S_all 1.025
_refine_ls_R_factor_all 0.1003
_refine_ls_R_factor_gt 0.0599
_refine_ls_shift/su_max 0.000
_refine_ls_shift/su_mean 0.000
_refine_ls_structure_factor_coef Fsqd
_refine_ls_weighting_details 'calc w = 1/[\s^2^(Fo^2^)+(0.0737P)^2^+0.4676P] where P=(Fo^2^+2Fc^2^)/3'
_refine_ls_weighting_scheme calc
_refine_ls_wR_factor_gt 0.1322
_refine_ls_wR_factor_ref 0.1524
_reflns_number_gt 1573
_reflns_number_total 2390
_reflns_threshold_expression I>2\s(I)
_cod_data_source_file cf2113.cif
_cod_data_source_block I
_cod_original_sg_symbol_Hall -p_2ybc
_cod_original_sg_symbol_H-M 'P 21/c'
_cod_database_code 2214570
_cod_database_fobs_code 2214570

loop_
_symmetry_equiv_pos_as_xyz
'x, y, z'
'-x, y+1/2, -z+1/2'
'-x, -y, -z'
'x, -y-1/2, z-1/2'

loop_
_atom_site_type_symbol
_atom_site_label
_atom_site_fract_x
_atom_site_fract_y
_atom_site_fract_z
_atom_site_U_iso_or_equiv
_atom_site_adp_type
_atom_site_calc_flag
_atom_site_refinement_flags
_atom_site_occupancy
S S 0.14850(10) 0.23359(9) 0.57947(9) 0.0309(3) Uani d . 1
O O1 0.0811(2) 0.5739(2) 0.6300(2) 0.0266(7) Uani d . 1
O O2 -0.1048(2) 0.4462(2) 0.9100(2) 0.0265(7) Uani d . 1
O O3 0.0877(2) 0.5047(3) 0.8757(2) 0.0297(7) Uani d D 1
H H1 0.099(6) 0.526(6) 0.954(5) 0.11(2) Uiso d D 1
C C1 0.1424(3) 0.3886(3) 0.5843(3) 0.0198(9) Uani d . 1
C C2 0.2125(3) 0.4721(3) 0.5198(3) 0.0189(9) Uani d . 1
C C3 0.3023(3) 0.4618(3) 0.4376(3) 0.0203(9) Uani d . 1
H H3 0.3308 0.3859 0.4150 0.024 Uiso calc R 1
C C4 0.3495(3) 0.5651(3) 0.3894(3) 0.0200(9) Uani d . 1
C C5 0.3068(3) 0.6753(4) 0.4257(3) 0.0232(9) Uani d . 1
H H5 0.3402 0.7450 0.3933 0.028 Uiso calc R 1
C C6 0.2181(3) 0.6875(4) 0.5067(3) 0.0250(9) Uani d . 1
H H6 0.1906 0.7630 0.5313 0.030 Uiso calc R 1
C C7 0.1722(3) 0.5836(3) 0.5494(3) 0.0205(9) Uani d . 1
C C8 0.0665(3) 0.4546(4) 0.6483(3) 0.0234(9) Uani d . 1
C C9 -0.0320(3) 0.4211(4) 0.7269(3) 0.0307(11) Uani d . 1
H H9A -0.0398 0.3336 0.7260 0.037 Uiso calc R 1
H H9B -0.1107 0.4540 0.6979 0.037 Uiso calc R 1
C C10 -0.0165(3) 0.4601(3) 0.8469(3) 0.0220(9) Uani d . 1
C C11 0.4407(3) 0.5580(3) 0.2981(3) 0.0198(9) Uani d . 1
C C12 0.4281(3) 0.6317(4) 0.2039(3) 0.0275(10) Uani d . 1
H H12 0.3616 0.6863 0.1987 0.033 Uiso calc R 1
C C13 0.5120(4) 0.6246(4) 0.1194(3) 0.0332(11) Uani d . 1
H H13 0.5007 0.6726 0.0549 0.040 Uiso calc R 1
C C14 0.6120(4) 0.5496(4) 0.1259(3) 0.0325(11) Uani d . 1
H H14 0.6703 0.5469 0.0674 0.039 Uiso calc R 1
C C15 0.6258(3) 0.4784(4) 0.2191(3) 0.0254(10) Uani d . 1
H H15 0.6948 0.4268 0.2249 0.030 Uiso calc R 1
C C16 0.5411(3) 0.4812(3) 0.3036(3) 0.0209(9) Uani d . 1
H H16 0.5513 0.4303 0.3663 0.025 Uiso calc R 1
C C17 0.2897(4) 0.2070(4) 0.6565(4) 0.0542(15) Uani d . 1
H H17A 0.3571 0.2508 0.6218 0.081 Uiso calc R 1
H H17B 0.3084 0.1220 0.6559 0.081 Uiso calc R 1
H H17C 0.2803 0.2338 0.7338 0.081 Uiso calc R 1

loop_
_atom_site_aniso_label
_atom_site_aniso_U_11
_atom_site_aniso_U_22
_atom_site_aniso_U_33
_atom_site_aniso_U_12
_atom_site_aniso_U_13
_atom_site_aniso_U_23
S 0.0362(6) 0.0260(6) 0.0304(7) -0.0089(5) -0.0004(5) -0.0024(5)
O1 0.0237(14) 0.0361(18) 0.0201(15) 0.0051(12) 0.0003(12) -0.0009(13)
O2 0.0220(15) 0.0358(17) 0.0219(16) -0.0052(12) 0.0058(12) -0.0015(13)
O3 0.0170(14) 0.0507(19) 0.0211(17) -0.0056(13) -0.0029(12) -0.0028(14)
C1 0.0185(19) 0.031(2) 0.010(2) -0.0033(17) 0.0002(16) 0.0005(18)
C2 0.0172(19) 0.025(2) 0.014(2) -0.0018(16) -0.0062(16) -0.0005(17)
C3 0.022(2) 0.021(2) 0.018(2) 0.0051(16) -0.0073(17) -0.0021(17)
C4 0.0222(19) 0.021(2) 0.017(2) 0.0012(16) -0.0099(17) -0.0011(16)
C5 0.029(2) 0.021(2) 0.019(2) -0.0045(17) -0.0029(18) 0.0068(18)
C6 0.029(2) 0.024(2) 0.022(2) 0.0079(18) -0.0023(18) -0.0013(19)
C7 0.0145(19) 0.030(2) 0.017(2) 0.0033(16) -0.0011(16) 0.0004(18)
C8 0.021(2) 0.028(2) 0.020(2) -0.0034(17) -0.0059(18) -0.0004(18)
C9 0.024(2) 0.043(3) 0.025(2) -0.0077(18) -0.0028(18) -0.005(2)
C10 0.020(2) 0.023(2) 0.023(2) 0.0051(16) -0.0024(18) 0.0014(17)
C11 0.023(2) 0.024(2) 0.012(2) -0.0050(16) -0.0048(17) 0.0003(17)
C12 0.024(2) 0.034(2) 0.025(2) 0.0004(18) -0.0076(19) 0.0031(19)
C13 0.032(2) 0.048(3) 0.019(2) -0.005(2) -0.0030(19) 0.008(2)
C14 0.026(2) 0.050(3) 0.022(2) -0.004(2) 0.0050(19) -0.002(2)
C15 0.025(2) 0.030(2) 0.021(2) 0.0002(17) -0.0028(18) -0.0068(18)
C16 0.020(2) 0.030(2) 0.012(2) -0.0023(17) -0.0011(16) 0.0006(17)
C17 0.069(3) 0.035(3) 0.058(3) 0.012(2) -0.030(3) 0.006(2)

loop_
_atom_type_symbol
_atom_type_description
_atom_type_scat_dispersion_real
_atom_type_scat_dispersion_imag
_atom_type_scat_source
C C 0.0033 0.0016 'International Tables Vol C Tables 4.2.6.8 and 6.1.1.4'
H H 0.0000 0.0000 'International Tables Vol C Tables 4.2.6.8 and 6.1.1.4'
O O 0.0106 0.0060 'International Tables Vol C Tables 4.2.6.8 and 6.1.1.4'
S S 0.1246 0.1234 'International Tables Vol C Tables 4.2.6.8 and 6.1.1.4'

loop_
_geom_angle_atom_site_label_1
_geom_angle_atom_site_label_2
_geom_angle_atom_site_label_3
_geom_angle
C1 S C17 100.4(2)
C8 O1 C7 105.8(3)
C10 O3 H1 117(4)
C8 C1 C2 105.9(4)
C8 C1 S 126.2(3)
C2 C1 S 127.9(3)
C7 C2 C3 118.9(3)
C7 C2 C1 106.6(3)
C3 C2 C1 134.5(4)
C4 C3 C2 118.9(3)
C4 C3 H3 120.5
C2 C3 H3 120.5
C5 C4 C3 119.1(4)
C5 C4 C11 120.2(3)
C3 C4 C11 120.6(3)
C6 C5 C4 122.9(4)
C6 C5 H5 118.5
C4 C5 H5 118.5
C7 C6 C5 115.8(4)
C7 C6 H6 122.1
C5 C6 H6 122.1
C6 C7 C2 124.3(4)
C6 C7 O1 126.0(3)
C2 C7 O1 109.6(3)
C1 C8 O1 112.0(3)
C1 C8 C9 132.0(4)
O1 C8 C9 115.9(3)
C8 C9 C10 117.3(3)
C8 C9 H9A 108.0
C10 C9 H9A 108.0
C8 C9 H9B 108.0
C10 C9 H9B 108.0
H9A C9 H9B 107.2
O2 C10 O3 125.0(3)
O2 C10 C9 117.8(3)
O3 C10 C9 117.2(4)
C16 C11 C12 118.2(4)
C16 C11 C4 121.8(3)
C12 C11 C4 120.0(3)
C13 C12 C11 119.9(4)
C13 C12 H12 120.0
C11 C12 H12 120.0
C12 C13 C14 121.7(4)
C12 C13 H13 119.2
C14 C13 H13 119.2
C13 C14 C15 118.6(4)
C13 C14 H14 120.7
C15 C14 H14 120.7
C16 C15 C14 121.0(4)
C16 C15 H15 119.5
C14 C15 H15 119.5
C15 C16 C11 120.6(4)
C15 C16 H16 119.7
C11 C16 H16 119.7
S C17 H17A 109.5
S C17 H17B 109.5
H17A C17 H17B 109.5
S C17 H17C 109.5
H17A C17 H17C 109.5
H17B C17 H17C 109.5

loop_
_geom_bond_atom_site_label_1
_geom_bond_atom_site_label_2
_geom_bond_distance
S C1 1.749(4)
S C17 1.804(4)
O1 C8 1.372(5)
O1 C7 1.397(4)
O2 C10 1.238(4)
O3 C10 1.281(4)
O3 H1 0.97(6)
C1 C8 1.356(5)
C1 C2 1.441(5)
C2 C7 1.379(5)
C2 C3 1.399(5)
C3 C4 1.401(5)
C3 H3 0.950
C4 C5 1.397(5)
C4 C11 1.487(5)
C5 C6 1.384(5)
C5 H5 0.950
C6 C7 1.374(5)
C6 H6 0.950
C8 C9 1.483(5)
C9 C10 1.511(5)
C9 H9A 0.990
C9 H9B 0.990
C11 C16 1.393(5)
C11 C12 1.407(5)
C12 C13 1.372(5)
C12 H12 0.950
C13 C14 1.378(6)
C13 H13 0.950
C14 C15 1.381(6)
C14 H14 0.950
C15 C16 1.378(5)
C15 H15 0.950
C16 H16 0.950
C17 H17A 0.980
C17 H17B 0.980
C17 H17C 0.980

loop_
_geom_hbond_atom_site_label_D
_geom_hbond_atom_site_label_H
_geom_hbond_atom_site_label_A
_geom_hbond_site_symmetry_A
_geom_hbond_distance_DH
_geom_hbond_distance_HA
_geom_hbond_distance_DA
_geom_hbond_angle_DHA
O3 H1 O2 3_567 0.97(6) 1.66(6) 2.630(4) 174(6)

loop_
_geom_torsion_atom_site_label_1
_geom_torsion_atom_site_label_2
_geom_torsion_atom_site_label_3
_geom_torsion_atom_site_label_4
_geom_torsion
C17 S C1 C8 -105.6(4)
C17 S C1 C2 76.6(4)
C8 C1 C2 C7 -0.6(4)
S C1 C2 C7 177.6(3)
C8 C1 C2 C3 -178.1(3)
S C1 C2 C3 0.0(6)
C7 C2 C3 C4 0.9(4)
C1 C2 C3 C4 178.2(3)
C2 C3 C4 C5 0.8(5)
C2 C3 C4 C11 -177.1(3)
C3 C4 C5 C6 -0.9(5)
C11 C4 C5 C6 177.1(3)
C4 C5 C6 C7 -0.8(5)
C5 C6 C7 C2 2.7(5)
C5 C6 C7 O1 -178.8(3)
C3 C2 C7 C6 -2.8(5)
C1 C2 C7 C6 179.2(3)
C3 C2 C7 O1 178.5(3)
C1 C2 C7 O1 0.5(4)
C8 O1 C7 C6 -178.9(3)
C8 O1 C7 C2 -0.3(3)
C2 C1 C8 O1 0.4(4)
S C1 C8 O1 -177.8(2)
C2 C1 C8 C9 176.0(3)
S C1 C8 C9 -2.1(6)
C7 O1 C8 C1 -0.1(4)
C7 O1 C8 C9 -176.5(3)
C1 C8 C9 C10 120.0(4)
O1 C8 C9 C10 -64.4(4)
C8 C9 C10 O2 171.0(3)
C8 C9 C10 O3 -9.4(5)
C5 C4 C11 C16 136.8(4)
C3 C4 C11 C16 -45.3(5)
C5 C4 C11 C12 -42.0(5)
C3 C4 C11 C12 135.9(4)
C16 C11 C12 C13 1.5(5)
C4 C11 C12 C13 -179.7(3)
C11 C12 C13 C14 -2.4(6)
C12 C13 C14 C15 1.4(6)
C13 C14 C15 C16 0.5(6)
C14 C15 C16 C11 -1.4(5)
C12 C11 C16 C15 0.3(5)
C4 C11 C16 C15 -178.5(3)

loop_
_cod_related_entry_id
_cod_related_entry_database
_cod_related_entry_code
1 ChemSpider 21123997
